data_8107148
loop_
_publ_author_name
'Yuan, Yue-Hua'
'Yin, Qiang-Feng'
'Tian, Mao-Zhong'
'Feng, Feng'

_publ_section_title
;
 Crystal structure of
 4-(4-((3-bromophenyl)amino)-6-(tert-butyl)-3-(2-hydroxypropan-2-yl)cinnolin-8-yl)-2-methylbut-3-yn-2-ol,
 C26H30BrN3O2
;
_journal_issue 4
_journal_name_full 'Zeitschrift f\"ur Kristallographie - New Crystal Structures'
_journal_page_first 1211
_journal_page_last 1213
_journal_paper_doi 10.1515/ncrs-2016-0138
_journal_volume 231
_journal_year 2016
_chemical_formula_moiety 'C26 H30 Br N3 O2'
_chemical_formula_sum 'C26 H30 Br N3 O2'
_chemical_formula_weight 496.44
_chemical_name_systematic
; 
(E)-2,2'-(3-((3-bromophenyl)imino)-5-(tert-butyl)-3H-pyrrolo [3,2,1-ij]
cinnoline-2,8-diyl)bis(prop-an-2-ol)
;
_space_group_IT_number 2
_space_group_name_Hall '-P 1'
_space_group_name_H-M_alt 'P -1'
_symmetry_cell_setting triclinic
_symmetry_space_group_name_H-M 'P -1'
_atom_sites_solution_hydrogens geom
_atom_sites_solution_primary direct
_atom_sites_solution_secondary difmap
_audit_creation_method SHELXL-97
_cell_angle_alpha 92.05(3)
_cell_angle_beta 107.04(3)
_cell_angle_gamma 93.96(3)
_cell_formula_units_Z 4
_cell_length_a 12.257(3)
_cell_length_b 12.451(3)
_cell_length_c 17.325(3)
_cell_measurement_reflns_used 7548
_cell_measurement_temperature 173(2)
_cell_measurement_theta_max 27.48
_cell_measurement_theta_min 1.23
_cell_volume 2517.5(11)
_computing_cell_refinement 'CrystalClear (Rigaku Inc., 2007)'
_computing_data_collection 'CrystalClear (Rigaku Inc., 2007)'
_computing_data_reduction 'CrystalClear (Rigaku Inc., 2007)'
_computing_molecular_graphics 'Olex2 Ver 1.1'
_computing_publication_material 'SHELX97 (Sheldrick, 2008)'
_computing_structure_refinement 'SHELXL-97 (Sheldrick, 1997)'
_computing_structure_solution 'SHELXS-97 (Sheldrick, 1990)'
_diffrn_ambient_temperature 173(2)
_diffrn_measured_fraction_theta_full 0.997
_diffrn_measured_fraction_theta_max 0.997
_diffrn_measurement_device_type 'MM007-HF CCD(Saturn 724+)'
_diffrn_measurement_method '\w scans at fixed \c = 45\%'
_diffrn_radiation_monochromator graphite
_diffrn_radiation_source 'fine-cocus sealed tube'
_diffrn_radiation_type MoK\a
_diffrn_radiation_wavelength 0.71073
_diffrn_reflns_av_R_equivalents 0.0420
_diffrn_reflns_av_sigmaI/netI 0.0437
_diffrn_reflns_limit_h_max 14
_diffrn_reflns_limit_h_min -14
_diffrn_reflns_limit_k_max 15
_diffrn_reflns_limit_k_min -15
_diffrn_reflns_limit_l_max 20
_diffrn_reflns_limit_l_min -20
_diffrn_reflns_number 28966
_diffrn_reflns_theta_full 25.50
_diffrn_reflns_theta_max 25.50
_diffrn_reflns_theta_min 1.64
_exptl_absorpt_coefficient_mu 1.659
_exptl_absorpt_correction_T_max 0.9366
_exptl_absorpt_correction_T_min 0.7772
_exptl_absorpt_correction_type multi-scan
_exptl_absorpt_process_details 'CrystalClear (Rigaku Inc., 2007)'
_exptl_crystal_colour orange
_exptl_crystal_density_diffrn 1.310
_exptl_crystal_density_method 'not measured'
_exptl_crystal_description plate
_exptl_crystal_F_000 1032
_exptl_crystal_size_max 0.16
_exptl_crystal_size_mid 0.14
_exptl_crystal_size_min 0.04
_refine_diff_density_max 1.596
_refine_diff_density_min -1.243
_refine_diff_density_rms 0.092
_refine_ls_extinction_method none
_refine_ls_goodness_of_fit_ref 1.084
_refine_ls_hydrogen_treatment mixed
_refine_ls_matrix_type full
_refine_ls_number_parameters 592
_refine_ls_number_reflns 9336
_refine_ls_number_restraints 0
_refine_ls_restrained_S_all 1.084
_refine_ls_R_factor_all 0.0840
_refine_ls_R_factor_gt 0.0722
_refine_ls_shift/su_max 0.001
_refine_ls_shift/su_mean 0.000
_refine_ls_structure_factor_coef Fsqd
_refine_ls_weighting_details 'calc w=1/[\s^2^(Fo^2^)+(0.0906P)^2^+4.9781P] where P=(Fo^2^+2Fc^2^)/3'
_refine_ls_weighting_scheme calc
_refine_ls_wR_factor_gt 0.1837
_refine_ls_wR_factor_ref 0.1929
_reflns_number_gt 7908
_reflns_number_total 9336
_reflns_threshold_expression >2sigma(I)
_cod_data_source_file suppl_ncrs-2016-0138_suppl.cif
_cod_data_source_block mx2759
_cod_original_cell_volume 2517.5(10)
_cod_original_sg_symbol_H-M P-1
_cod_database_code 8107148

loop_
_symmetry_equiv_pos_as_xyz
'x, y, z'
'-x, -y, -z'

loop_
_atom_site_label
_atom_site_type_symbol
_atom_site_fract_x
_atom_site_fract_y
_atom_site_fract_z
_atom_site_U_iso_or_equiv
_atom_site_adp_type
_atom_site_occupancy
_atom_site_symmetry_multiplicity
_atom_site_calc_flag
_atom_site_refinement_flags
_atom_site_disorder_assembly
_atom_site_disorder_group
Br1 Br 0.69755(5) 0.09543(4) 0.61078(3) 0.05245(19) Uani 1 1 d . . .
Br1A Br 0.83683(5) 0.57930(5) 0.54202(3) 0.0677(2) Uani 1 1 d . . .
O1 O 0.1623(2) 0.0960(3) 0.29907(18) 0.0422(8) Uani 1 1 d . . .
H1 H 0.1992 0.0462 0.3228 0.063 Uiso 1 1 d R . .
O2A O 0.6703(2) 0.2274(2) -0.06517(15) 0.0268(6) Uani 1 1 d . . .
H2A H 0.6207 0.2607 -0.0518 0.040 Uiso 1 1 calc R . .
N1 N 0.3822(3) 0.1812(3) 0.3446(2) 0.0347(8) Uani 1 1 d . . .
H1B H 0.3119 0.1977 0.3396 0.042 Uiso 1 1 calc R . .
N1A N 0.5305(3) 0.6930(3) 0.28265(19) 0.0279(7) Uani 1 1 d . . .
H1A H 0.4674 0.7267 0.2684 0.033 Uiso 1 1 calc R . .
N2 N 0.3052(3) -0.0094(3) 0.17515(18) 0.0240(7) Uani 1 1 d . . .
N2A N 0.4546(3) 0.4683(3) 0.13016(19) 0.0275(7) Uani 1 1 d . . .
N3 N 0.4085(3) -0.0388(3) 0.17496(18) 0.0237(7) Uani 1 1 d . . .
N3A N 0.5547(3) 0.4443(3) 0.12276(19) 0.0266(7) Uani 1 1 d . . .
C1 C 0.4702(3) 0.2205(4) 0.4159(2) 0.0327(9) Uani 1 1 d . . .
C1A C 0.6112(3) 0.7262(3) 0.3583(2) 0.0264(8) Uani 1 1 d . . .
C2 C 0.5318(4) 0.1506(4) 0.4679(2) 0.0350(9) Uani 1 1 d . . .
H2 H 0.5185 0.0750 0.4555 0.042 Uiso 1 1 calc R . .
C2A C 0.6723(3) 0.6504(3) 0.4058(2) 0.0321(9) Uani 1 1 d . . .
H2AA H 0.6589 0.5760 0.3888 0.039 Uiso 1 1 calc R . .
C3 C 0.6141(4) 0.1913(4) 0.5391(3) 0.0369(10) Uani 1 1 d . . .
C3A C 0.7533(4) 0.6849(4) 0.4785(3) 0.0377(10) Uani 1 1 d . . .
C4 C 0.6343(4) 0.3012(4) 0.5569(3) 0.0422(11) Uani 1 1 d . . .
H4 H 0.6902 0.3288 0.6054 0.051 Uiso 1 1 calc R . .
C4A C 0.7732(4) 0.7920(4) 0.5052(3) 0.0419(11) Uani 1 1 d . . .
H4A H 0.8298 0.8147 0.5547 0.050 Uiso 1 1 calc R . .
C5 C 0.5742(4) 0.3690(4) 0.5052(3) 0.0418(11) Uani 1 1 d . . .
H5 H 0.5908 0.4446 0.5169 0.050 Uiso 1 1 calc R . .
C5A C 0.7088(4) 0.8650(4) 0.4583(3) 0.0431(12) Uani 1 1 d . . .
H5A H 0.7199 0.9389 0.4766 0.052 Uiso 1 1 calc R . .
C6 C 0.4880(4) 0.3316(4) 0.4349(3) 0.0425(11) Uani 1 1 d . . .
H6 H 0.4427 0.3803 0.4010 0.051 Uiso 1 1 calc R . .
C6A C 0.6280(4) 0.8336(4) 0.3847(3) 0.0344(9) Uani 1 1 d . . .
H6A H 0.5848 0.8855 0.3530 0.041 Uiso 1 1 calc R . .
C7 C 0.3996(3) 0.1226(3) 0.2865(2) 0.0282(8) Uani 1 1 d . . .
C7A C 0.5421(3) 0.6131(3) 0.2296(2) 0.0228(8) Uani 1 1 d . . .
C8 C 0.2986(3) 0.0680(3) 0.2255(2) 0.0238(8) Uani 1 1 d . . .
C8A C 0.4460(3) 0.5480(3) 0.1821(2) 0.0242(8) Uani 1 1 d . . .
C9 C 0.5093(3) 0.0182(3) 0.2173(2) 0.0233(8) Uani 1 1 d . . .
C9A C 0.6508(3) 0.5047(3) 0.1661(2) 0.0240(8) Uani 1 1 d . . .
C10 C 0.5091(3) 0.1025(3) 0.2728(2) 0.0226(7) Uani 1 1 d . . .
C10A C 0.6492(3) 0.5941(3) 0.2181(2) 0.0241(8) Uani 1 1 d . . .
C11 C 0.6118(3) 0.1654(3) 0.3107(2) 0.0262(8) Uani 1 1 d . . .
H11 H 0.6105 0.2257 0.3455 0.031 Uiso 1 1 calc R . .
C11A C 0.7521(3) 0.6609(3) 0.2534(2) 0.0253(8) Uani 1 1 d . . .
H11A H 0.7494 0.7254 0.2835 0.030 Uiso 1 1 calc R . .
C12 C 0.7149(3) 0.1425(3) 0.2991(2) 0.0274(8) Uani 1 1 d . . .
C12A C 0.8547(3) 0.6349(3) 0.2453(2) 0.0259(8) Uani 1 1 d . . .
C13 C 0.7132(3) 0.0546(3) 0.2454(2) 0.0280(8) Uani 1 1 d . . .
H13 H 0.7836 0.0360 0.2381 0.034 Uiso 1 1 calc R . .
C13A C 0.8566(3) 0.5393(3) 0.1989(2) 0.0261(8) Uani 1 1 d . . .
H13A H 0.9283 0.5177 0.1962 0.031 Uiso 1 1 calc R . .
C14 C 0.6140(3) -0.0059(3) 0.2028(2) 0.0238(8) Uani 1 1 d . . .
C14A C 0.7590(3) 0.4771(3) 0.1581(2) 0.0257(8) Uani 1 1 d . . .
C15 C 0.1784(3) 0.0993(3) 0.2204(2) 0.0295(9) Uani 1 1 d . . .
C15A C 0.3254(3) 0.5563(3) 0.1897(2) 0.0268(8) Uani 1 1 d . . .
C16 C 0.1637(4) 0.2129(4) 0.1914(3) 0.0447(11) Uani 1 1 d . . .
H16D H 0.0858 0.2314 0.1869 0.067 Uiso 1 1 calc R . .
H16E H 0.1769 0.2161 0.1384 0.067 Uiso 1 1 calc R . .
H16F H 0.2190 0.2641 0.2301 0.067 Uiso 1 1 calc R . .
C16A C 0.3189(4) 0.5050(4) 0.2671(3) 0.0366(10) Uani 1 1 d . . .
H16A H 0.3759 0.5430 0.3137 0.055 Uiso 1 1 calc R . .
H16B H 0.3345 0.4290 0.2644 0.055 Uiso 1 1 calc R . .
H16C H 0.2422 0.5100 0.2728 0.055 Uiso 1 1 calc R . .
C17 C 0.0854(3) 0.0207(4) 0.1662(3) 0.0385(10) Uani 1 1 d . . .
H17D H 0.0957 -0.0521 0.1854 0.058 Uiso 1 1 calc R . .
H17E H 0.0898 0.0217 0.1107 0.058 Uiso 1 1 calc R . .
H17F H 0.0103 0.0418 0.1676 0.058 Uiso 1 1 calc R . .
C17A C 0.2330(3) 0.5038(3) 0.1164(3) 0.0326(9) Uani 1 1 d . . .
H17A H 0.1573 0.5170 0.1214 0.049 Uiso 1 1 calc R . .
H17B H 0.2401 0.4259 0.1136 0.049 Uiso 1 1 calc R . .
H17C H 0.2420 0.5346 0.0672 0.049 Uiso 1 1 calc R . .
C18 C 0.6116(3) -0.0879(3) 0.1419(2) 0.0249(8) Uani 1 1 d . . .
C18A C 0.7635(3) 0.3847(3) 0.1068(2) 0.0278(8) Uani 1 1 d . . .
C19 C 0.6044(3) -0.1525(3) 0.0882(2) 0.0261(8) Uani 1 1 d . . .
C19A C 0.7702(3) 0.3106(3) 0.0636(2) 0.0275(8) Uani 1 1 d . . .
C20 C 0.5946(3) -0.2313(3) 0.0200(2) 0.0237(8) Uani 1 1 d . . .
C20A C 0.7683(3) 0.2194(3) 0.0056(2) 0.0260(8) Uani 1 1 d . . .
C21 C 0.5671(4) -0.1764(4) -0.0597(2) 0.0372(10) Uani 1 1 d . . .
H21D H 0.5573 -0.2305 -0.1042 0.056 Uiso 1 1 calc R . .
H21E H 0.6300 -0.1228 -0.0587 0.056 Uiso 1 1 calc R . .
H21F H 0.4962 -0.1406 -0.0676 0.056 Uiso 1 1 calc R . .
C21A C 0.8747(3) 0.2284(4) -0.0232(3) 0.0363(10) Uani 1 1 d . . .
H21A H 0.8679 0.1716 -0.0654 0.054 Uiso 1 1 calc R . .
H21B H 0.9426 0.2202 0.0225 0.054 Uiso 1 1 calc R . .
H21C H 0.8819 0.2992 -0.0450 0.054 Uiso 1 1 calc R . .
C22 C 0.7053(3) -0.2878(3) 0.0334(2) 0.0313(9) Uani 1 1 d . . .
H22D H 0.7236 -0.3205 0.0858 0.047 Uiso 1 1 calc R . .
H22E H 0.7681 -0.2349 0.0327 0.047 Uiso 1 1 calc R . .
H22F H 0.6951 -0.3440 -0.0098 0.047 Uiso 1 1 calc R . .
C22A C 0.7555(4) 0.1117(3) 0.0419(3) 0.0385(10) Uani 1 1 d . . .
H22A H 0.6825 0.1048 0.0544 0.058 Uiso 1 1 calc R . .
H22B H 0.8187 0.1078 0.0915 0.058 Uiso 1 1 calc R . .
H22C H 0.7571 0.0531 0.0030 0.058 Uiso 1 1 calc R . .
C23 C 0.8273(3) 0.2081(4) 0.3455(3) 0.0353(10) Uani 1 1 d . . .
C23A C 0.9663(3) 0.7045(3) 0.2855(2) 0.0314(9) Uani 1 1 d . . .
C24 C 0.8062(5) 0.3222(5) 0.3711(4) 0.072(2) Uani 1 1 d . . .
H24D H 0.7597 0.3565 0.3239 0.107 Uiso 1 1 calc R . .
H24E H 0.8797 0.3650 0.3936 0.107 Uiso 1 1 calc R . .
H24F H 0.7656 0.3181 0.4121 0.107 Uiso 1 1 calc R . .
C24A C 0.9444(4) 0.8161(4) 0.3155(4) 0.0653(18) Uani 1 1 d . . .
H24A H 0.8935 0.8512 0.2706 0.098 Uiso 1 1 calc R . .
H24B H 1.0172 0.8604 0.3362 0.098 Uiso 1 1 calc R . .
H24C H 0.9083 0.8081 0.3587 0.098 Uiso 1 1 calc R . .
C25 C 0.9073(4) 0.2212(4) 0.2929(3) 0.0446(12) Uani 1 1 d . . .
H25D H 0.9322 0.1508 0.2818 0.067 Uiso 1 1 calc R . .
H25E H 0.9742 0.2702 0.3214 0.067 Uiso 1 1 calc R . .
H25F H 0.8667 0.2512 0.2419 0.067 Uiso 1 1 calc R . .
C25A C 1.0364(4) 0.7203(4) 0.2263(3) 0.0501(13) Uani 1 1 d . . .
H25A H 1.0588 0.6504 0.2112 0.075 Uiso 1 1 calc R . .
H25B H 1.1052 0.7685 0.2520 0.075 Uiso 1 1 calc R . .
H25C H 0.9902 0.7521 0.1778 0.075 Uiso 1 1 calc R . .
C26 C 0.8840(5) 0.1492(6) 0.4194(3) 0.075(2) Uani 1 1 d . . .
H26D H 0.8318 0.1397 0.4525 0.113 Uiso 1 1 calc R . .
H26E H 0.9545 0.1911 0.4511 0.113 Uiso 1 1 calc R . .
H26F H 0.9024 0.0783 0.4026 0.113 Uiso 1 1 calc R . .
C26A C 1.0349(5) 0.6445(5) 0.3571(3) 0.0642(16) Uani 1 1 d . . .
H26A H 0.9886 0.6299 0.3936 0.096 Uiso 1 1 calc R . .
H26B H 1.1050 0.6890 0.3863 0.096 Uiso 1 1 calc R . .
H26C H 1.0551 0.5763 0.3372 0.096 Uiso 1 1 calc R . .
O1A O 0.3055(2) 0.6683(2) 0.19970(16) 0.0287(6) Uani 1 1 d . . .
H1AA H 0.3059 0.6994 0.1575 0.043 Uiso 1 1 d R . .
O2 O 0.5014(2) -0.3088(2) 0.02006(16) 0.0271(6) Uani 1 1 d . . .
H2B H 0.4803 -0.3513 -0.0213 0.041 Uiso 1 1 d R . .

loop_
_atom_site_aniso_label
_atom_site_aniso_U_11
_atom_site_aniso_U_22
_atom_site_aniso_U_33
_atom_site_aniso_U_23
_atom_site_aniso_U_13
_atom_site_aniso_U_12
Br1 0.0533(3) 0.0519(3) 0.0370(3) 0.0003(2) -0.0076(2) -0.0052(2)
Br1A 0.0567(4) 0.0747(4) 0.0489(3) 0.0206(3) -0.0183(3) -0.0091(3)
O1 0.0302(16) 0.068(2) 0.0313(16) 0.0010(15) 0.0115(13) 0.0138(15)
O2A 0.0238(13) 0.0290(14) 0.0257(14) -0.0056(11) 0.0047(11) 0.0040(11)
N1 0.0203(16) 0.048(2) 0.0304(18) -0.0146(16) 0.0006(14) 0.0041(15)
N1A 0.0265(17) 0.0325(18) 0.0214(16) -0.0076(14) 0.0024(13) 0.0056(14)
N2 0.0235(16) 0.0276(16) 0.0194(15) 0.0008(13) 0.0039(13) 0.0028(13)
N2A 0.0261(17) 0.0275(17) 0.0266(17) -0.0052(14) 0.0056(14) 0.0002(13)
N3 0.0200(15) 0.0272(16) 0.0221(15) -0.0036(13) 0.0040(12) 0.0026(13)
N3A 0.0233(16) 0.0268(16) 0.0278(17) -0.0062(13) 0.0063(13) -0.0007(13)
C1 0.024(2) 0.044(2) 0.029(2) -0.0088(18) 0.0095(17) 0.0001(18)
C1A 0.0220(18) 0.035(2) 0.0213(18) -0.0085(16) 0.0075(15) -0.0031(16)
C2 0.031(2) 0.043(2) 0.028(2) -0.0052(18) 0.0078(18) -0.0022(19)
C2A 0.028(2) 0.036(2) 0.026(2) -0.0026(17) 0.0020(17) -0.0053(17)
C3 0.030(2) 0.050(3) 0.030(2) -0.0088(19) 0.0117(18) -0.0060(19)
C3A 0.030(2) 0.052(3) 0.025(2) 0.0042(19) 0.0014(17) -0.0067(19)
C4 0.030(2) 0.051(3) 0.039(2) -0.018(2) 0.0046(19) -0.001(2)
C4A 0.030(2) 0.063(3) 0.028(2) -0.017(2) 0.0088(18) -0.013(2)
C5 0.036(2) 0.039(2) 0.041(3) -0.018(2) 0.000(2) 0.000(2)
C5A 0.040(3) 0.044(3) 0.043(3) -0.026(2) 0.016(2) -0.011(2)
C6 0.038(2) 0.046(3) 0.040(3) -0.011(2) 0.004(2) 0.012(2)
C6A 0.035(2) 0.036(2) 0.033(2) -0.0106(18) 0.0135(18) 0.0001(18)
C7 0.0234(19) 0.033(2) 0.0252(19) -0.0027(16) 0.0042(16) 0.0014(16)
C7A 0.0241(18) 0.0250(18) 0.0176(17) -0.0009(14) 0.0040(14) 0.0020(15)
C8 0.0211(18) 0.0278(19) 0.0195(18) 0.0013(15) 0.0016(14) 0.0015(15)
C8A 0.0246(19) 0.0266(19) 0.0193(17) -0.0009(15) 0.0037(15) 0.0018(15)
C9 0.0238(18) 0.0250(18) 0.0183(17) 0.0013(14) 0.0021(14) 0.0008(15)
C9A 0.0236(18) 0.0262(19) 0.0194(18) -0.0026(15) 0.0024(15) 0.0015(15)
C10 0.0216(18) 0.0280(19) 0.0160(17) -0.0021(14) 0.0026(14) 0.0017(15)
C10A 0.0246(19) 0.0252(19) 0.0200(18) 0.0001(15) 0.0028(15) 0.0024(15)
C11 0.0254(19) 0.031(2) 0.0213(18) -0.0069(15) 0.0072(15) -0.0007(16)
C11A 0.0251(19) 0.0252(19) 0.0229(18) -0.0063(15) 0.0045(15) -0.0022(15)
C12 0.0229(19) 0.037(2) 0.0198(18) -0.0069(16) 0.0052(15) -0.0038(16)
C12A 0.0255(19) 0.0274(19) 0.0224(18) -0.0016(15) 0.0039(15) 0.0009(16)
C13 0.0227(19) 0.036(2) 0.0242(19) -0.0039(16) 0.0059(16) 0.0020(16)
C13A 0.0228(18) 0.031(2) 0.0224(18) -0.0016(16) 0.0029(15) 0.0045(16)
C14 0.0250(19) 0.0243(18) 0.0220(18) -0.0028(15) 0.0070(15) 0.0033(15)
C14A 0.0254(19) 0.029(2) 0.0206(18) -0.0015(15) 0.0027(15) 0.0045(16)
C15 0.0221(19) 0.035(2) 0.027(2) -0.0050(17) 0.0024(16) 0.0007(16)
C15A 0.0238(19) 0.029(2) 0.0259(19) -0.0031(16) 0.0060(16) 0.0014(16)
C16 0.036(2) 0.034(2) 0.059(3) -0.001(2) 0.005(2) 0.0074(19)
C16A 0.043(2) 0.036(2) 0.033(2) -0.0006(18) 0.0163(19) -0.0032(19)
C17 0.023(2) 0.040(2) 0.046(3) -0.009(2) 0.0028(19) 0.0002(18)
C17A 0.024(2) 0.038(2) 0.032(2) -0.0105(18) 0.0063(17) -0.0018(17)
C18 0.0207(18) 0.0276(19) 0.0247(19) -0.0009(16) 0.0049(15) 0.0001(15)
C18A 0.0225(19) 0.030(2) 0.026(2) -0.0014(17) -0.0002(16) 0.0045(16)
C19 0.0212(18) 0.0280(19) 0.028(2) -0.0025(17) 0.0065(15) -0.0011(15)
C19A 0.0203(18) 0.033(2) 0.0268(19) -0.0016(17) 0.0039(16) 0.0050(16)
C20 0.0268(19) 0.0226(18) 0.0211(18) -0.0022(15) 0.0073(15) -0.0011(15)
C20A 0.0253(19) 0.0269(19) 0.0224(18) -0.0074(15) 0.0019(15) 0.0052(15)
C21 0.048(3) 0.035(2) 0.026(2) 0.0043(18) 0.0077(19) 0.001(2)
C21A 0.026(2) 0.043(2) 0.037(2) -0.0089(19) 0.0062(18) 0.0059(18)
C22 0.031(2) 0.035(2) 0.028(2) -0.0058(17) 0.0096(17) 0.0038(17)
C22A 0.047(3) 0.032(2) 0.034(2) -0.0005(18) 0.007(2) 0.0077(19)
C23 0.024(2) 0.048(3) 0.030(2) -0.0144(19) 0.0080(17) -0.0091(18)
C23A 0.0237(19) 0.034(2) 0.032(2) -0.0083(17) 0.0042(17) -0.0033(17)
C24 0.036(3) 0.068(4) 0.108(5) -0.053(4) 0.031(3) -0.024(3)
C24A 0.034(3) 0.053(3) 0.100(5) -0.046(3) 0.018(3) -0.015(2)
C25 0.028(2) 0.064(3) 0.041(3) -0.016(2) 0.015(2) -0.011(2)
C25A 0.042(3) 0.053(3) 0.056(3) -0.017(2) 0.023(2) -0.015(2)
C26 0.051(3) 0.109(5) 0.042(3) 0.011(3) -0.015(3) -0.036(3)
C26A 0.038(3) 0.086(4) 0.048(3) 0.011(3) -0.016(2) -0.014(3)
O1A 0.0272(14) 0.0303(14) 0.0275(14) -0.0038(11) 0.0066(11) 0.0044(11)
O2 0.0264(14) 0.0265(14) 0.0267(14) -0.0082(11) 0.0080(11) -0.0045(11)

loop_
_atom_type_symbol
_atom_type_description
_atom_type_scat_dispersion_real
_atom_type_scat_dispersion_imag
_atom_type_scat_source
C C 0.0033 0.0016 'International Tables Vol C Tables 4.2.6.8 and 6.1.1.4'
H H 0.0000 0.0000 'International Tables Vol C Tables 4.2.6.8 and 6.1.1.4'
Br Br -0.2901 2.4595 'International Tables Vol C Tables 4.2.6.8 and 6.1.1.4'
N N 0.0061 0.0033 'International Tables Vol C Tables 4.2.6.8 and 6.1.1.4'
O O 0.0106 0.0060 'International Tables Vol C Tables 4.2.6.8 and 6.1.1.4'

loop_
_geom_angle_atom_site_label_1
_geom_angle_atom_site_label_2
_geom_angle_atom_site_label_3
_geom_angle
_geom_angle_site_symmetry_1
_geom_angle_site_symmetry_3
C15 O1 H1 107.5 . .
C20A O2A H2A 109.5 . .
C7 N1 C1 123.9(3) . .
C7 N1 H1B 118.0 . .
C1 N1 H1B 118.0 . .
C7A N1A C1A 125.8(3) . .
C7A N1A H1A 117.1 . .
C1A N1A H1A 117.1 . .
C8 N2 N3 119.5(3) . .
N3A N2A C8A 121.9(3) . .
N2 N3 C9 123.2(3) . .
N2A N3A C9A 119.0(3) . .
C2 C1 C6 120.2(4) . .
C2 C1 N1 120.9(4) . .
C6 C1 N1 118.8(4) . .
C6A C1A C2A 120.2(4) . .
C6A C1A N1A 119.9(4) . .
C2A C1A N1A 119.8(4) . .
C1 C2 C3 119.6(4) . .
C1 C2 H2 120.2 . .
C3 C2 H2 120.2 . .
C1A C2A C3A 118.9(4) . .
C1A C2A H2AA 120.5 . .
C3A C2A H2AA 120.5 . .
C4 C3 C2 120.3(4) . .
C4 C3 Br1 120.0(3) . .
C2 C3 Br1 119.6(3) . .
C4A C3A C2A 121.8(4) . .
C4A C3A Br1A 120.2(3) . .
C2A C3A Br1A 118.0(4) . .
C5 C4 C3 119.6(4) . .
C5 C4 H4 120.2 . .
C3 C4 H4 120.2 . .
C5A C4A C3A 118.1(4) . .
C5A C4A H4A 121.0 . .
C3A C4A H4A 121.0 . .
C4 C5 C6 121.9(4) . .
C4 C5 H5 119.0 . .
C6 C5 H5 119.0 . .
C4A C5A C6A 121.7(4) . .
C4A C5A H5A 119.1 . .
C6A C5A H5A 119.1 . .
C1 C6 C5 118.2(4) . .
C1 C6 H6 120.9 . .
C5 C6 H6 120.9 . .
C1A C6A C5A 119.2(4) . .
C1A C6A H6A 120.4 . .
C5A C6A H6A 120.4 . .
N1 C7 C10 128.1(3) . .
N1 C7 C8 117.8(3) . .
C10 C7 C8 114.2(3) . .
N1A C7A C8A 120.6(3) . .
N1A C7A C10A 122.4(3) . .
C8A C7A C10A 116.9(3) . .
N2 C8 C7 123.1(3) . .
N2 C8 C15 116.5(3) . .
C7 C8 C15 120.4(3) . .
N2A C8A C7A 122.1(3) . .
N2A C8A C15A 114.8(3) . .
C7A C8A C15A 123.0(3) . .
N3 C9 C10 120.1(3) . .
N3 C9 C14 120.1(3) . .
C10 C9 C14 119.8(3) . .
N3A C9A C10A 123.0(3) . .
N3A C9A C14A 118.4(3) . .
C10A C9A C14A 118.6(3) . .
C9 C10 C11 119.1(3) . .
C9 C10 C7 117.6(3) . .
C11 C10 C7 123.3(3) . .
C9A C10A C7A 116.8(3) . .
C9A C10A C11A 119.1(3) . .
C7A C10A C11A 124.1(3) . .
C12 C11 C10 122.1(3) . .
C12 C11 H11 118.9 . .
C10 C11 H11 118.9 . .
C12A C11A C10A 121.9(3) . .
C12A C11A H11A 119.0 . .
C10A C11A H11A 119.0 . .
C11 C12 C13 117.4(3) . .
C11 C12 C23 121.1(3) . .
C13 C12 C23 121.4(3) . .
C11A C12A C13A 118.2(3) . .
C11A C12A C23A 122.1(3) . .
C13A C12A C23A 119.7(3) . .
C14 C13 C12 122.9(3) . .
C14 C13 H13 118.6 . .
C12 C13 H13 118.6 . .
C14A C13A C12A 122.4(3) . .
C14A C13A H13A 118.8 . .
C12A C13A H13A 118.8 . .
C13 C14 C9 118.4(3) . .
C13 C14 C18 122.3(3) . .
C9 C14 C18 119.2(3) . .
C13A C14A C9A 119.4(3) . .
C13A C14A C18A 120.8(3) . .
C9A C14A C18A 119.8(3) . .
O1 C15 C17 105.5(3) . .
O1 C15 C16 109.1(4) . .
C17 C15 C16 110.2(4) . .
O1 C15 C8 109.2(3) . .
C17 C15 C8 112.6(3) . .
C16 C15 C8 110.1(3) . .
O1A C15A C17A 109.2(3) . .
O1A C15A C16A 105.9(3) . .
C17A C15A C16A 110.9(3) . .
O1A C15A C8A 109.7(3) . .
C17A C15A C8A 112.3(3) . .
C16A C15A C8A 108.5(3) . .
C15 C16 H16D 109.5 . .
C15 C16 H16E 109.5 . .
H16D C16 H16E 109.5 . .
C15 C16 H16F 109.5 . .
H16D C16 H16F 109.5 . .
H16E C16 H16F 109.5 . .
C15A C16A H16A 109.5 . .
C15A C16A H16B 109.5 . .
H16A C16A H16B 109.5 . .
C15A C16A H16C 109.5 . .
H16A C16A H16C 109.5 . .
H16B C16A H16C 109.5 . .
C15 C17 H17D 109.5 . .
C15 C17 H17E 109.5 . .
H17D C17 H17E 109.5 . .
C15 C17 H17F 109.5 . .
H17D C17 H17F 109.5 . .
H17E C17 H17F 109.5 . .
C15A C17A H17A 109.5 . .
C15A C17A H17B 109.5 . .
H17A C17A H17B 109.5 . .
C15A C17A H17C 109.5 . .
H17A C17A H17C 109.5 . .
H17B C17A H17C 109.5 . .
C19 C18 C14 175.8(4) . .
C19A C18A C14A 177.7(4) . .
C18 C19 C20 178.8(4) . .
C18A C19A C20A 175.1(4) . .
O2 C20 C19 105.2(3) . .
O2 C20 C21 110.1(3) . .
C19 C20 C21 110.8(3) . .
O2 C20 C22 109.9(3) . .
C19 C20 C22 110.5(3) . .
C21 C20 C22 110.2(3) . .
O2A C20A C19A 107.4(3) . .
O2A C20A C22A 109.1(3) . .
C19A C20A C22A 111.2(3) . .
O2A C20A C21A 106.9(3) . .
C19A C20A C21A 110.9(3) . .
C22A C20A C21A 111.1(3) . .
C20 C21 H21D 109.5 . .
C20 C21 H21E 109.5 . .
H21D C21 H21E 109.5 . .
C20 C21 H21F 109.5 . .
H21D C21 H21F 109.5 . .
H21E C21 H21F 109.5 . .
C20A C21A H21A 109.5 . .
C20A C21A H21B 109.5 . .
H21A C21A H21B 109.5 . .
C20A C21A H21C 109.5 . .
H21A C21A H21C 109.5 . .
H21B C21A H21C 109.5 . .
C20 C22 H22D 109.5 . .
C20 C22 H22E 109.5 . .
H22D C22 H22E 109.5 . .
C20 C22 H22F 109.5 . .
H22D C22 H22F 109.5 . .
H22E C22 H22F 109.5 . .
C20A C22A H22A 109.5 . .
C20A C22A H22B 109.5 . .
H22A C22A H22B 109.5 . .
C20A C22A H22C 109.5 . .
H22A C22A H22C 109.5 . .
H22B C22A H22C 109.5 . .
C26 C23 C25 109.7(4) . .
C26 C23 C24 109.8(5) . .
C25 C23 C24 106.7(4) . .
C26 C23 C12 108.1(4) . .
C25 C23 C12 111.0(3) . .
C24 C23 C12 111.6(4) . .
C25A C23A C12A 110.7(3) . .
C25A C23A C26A 108.9(4) . .
C12A C23A C26A 107.3(4) . .
C25A C23A C24A 108.2(4) . .
C12A C23A C24A 112.0(3) . .
C26A C23A C24A 109.7(5) . .
C23 C24 H24D 109.5 . .
C23 C24 H24E 109.5 . .
H24D C24 H24E 109.5 . .
C23 C24 H24F 109.5 . .
H24D C24 H24F 109.5 . .
H24E C24 H24F 109.5 . .
C23A C24A H24A 109.5 . .
C23A C24A H24B 109.5 . .
H24A C24A H24B 109.5 . .
C23A C24A H24C 109.5 . .
H24A C24A H24C 109.5 . .
H24B C24A H24C 109.5 . .
C23 C25 H25D 109.5 . .
C23 C25 H25E 109.5 . .
H25D C25 H25E 109.5 . .
C23 C25 H25F 109.5 . .
H25D C25 H25F 109.5 . .
H25E C25 H25F 109.5 . .
C23A C25A H25A 109.5 . .
C23A C25A H25B 109.5 . .
H25A C25A H25B 109.5 . .
C23A C25A H25C 109.5 . .
H25A C25A H25C 109.5 . .
H25B C25A H25C 109.5 . .
C23 C26 H26D 109.5 . .
C23 C26 H26E 109.5 . .
H26D C26 H26E 109.5 . .
C23 C26 H26F 109.5 . .
H26D C26 H26F 109.5 . .
H26E C26 H26F 109.5 . .
C23A C26A H26A 109.5 . .
C23A C26A H26B 109.5 . .
H26A C26A H26B 109.5 . .
C23A C26A H26C 109.5 . .
H26A C26A H26C 109.5 . .
H26B C26A H26C 109.5 . .
C15A O1A H1AA 109.2 . .
C20 O2 H2B 113.4 . .

loop_
_geom_bond_atom_site_label_1
_geom_bond_atom_site_label_2
_geom_bond_distance
_geom_bond_site_symmetry_2
Br1 C3 1.883(5) .
Br1A C3A 1.902(5) .
O1 C15 1.435(5) .
O1 H1 0.8400 .
O2A C20A 1.455(4) .
O2A H2A 0.8400 .
N1 C7 1.298(5) .
N1 C1 1.426(5) .
N1 H1B 0.8800 .
N1A C7A 1.373(5) .
N1A C1A 1.419(5) .
N1A H1A 0.8800 .
N2 C8 1.299(5) .
N2 N3 1.343(4) .
N2A N3A 1.323(4) .
N2A C8A 1.347(5) .
N3 C9 1.371(5) .
N3A C9A 1.355(5) .
C1 C2 1.374(6) .
C1 C6 1.397(6) .
C1A C6A 1.380(6) .
C1A C2A 1.385(6) .
C2 C3 1.396(6) .
C2 H2 0.9500 .
C2A C3A 1.389(6) .
C2A H2AA 0.9500 .
C3 C4 1.382(7) .
C3A C4A 1.377(7) .
C4 C5 1.346(7) .
C4 H4 0.9500 .
C4A C5A 1.373(7) .
C4A H4A 0.9500 .
C5 C6 1.398(6) .
C5 H5 0.9500 .
C5A C6A 1.389(6) .
C5A H5A 0.9500 .
C6 H6 0.9500 .
C6A H6A 0.9500 .
C7 C10 1.466(5) .
C7 C8 1.476(5) .
C7A C8A 1.405(5) .
C7A C10A 1.419(5) .
C8 C15 1.528(5) .
C8A C15A 1.532(5) .
C9 C10 1.398(5) .
C9 C14 1.427(5) .
C9A C10A 1.412(5) .
C9A C14A 1.438(5) .
C10 C11 1.404(5) .
C10A C11A 1.423(5) .
C11 C12 1.383(5) .
C11 H11 0.9500 .
C11A C12A 1.364(5) .
C11A H11A 0.9500 .
C12 C13 1.406(5) .
C12 C23 1.537(5) .
C12A C13A 1.417(5) .
C12A C23A 1.531(5) .
C13 C14 1.378(5) .
C13 H13 0.9500 .
C13A C14A 1.367(5) .
C13A H13A 0.9500 .
C14 C18 1.435(5) .
C14A C18A 1.442(5) .
C15 C17 1.514(5) .
C15 C16 1.522(6) .
C15A O1A 1.444(5) .
C15A C17A 1.522(5) .
C15A C16A 1.526(6) .
C16 H16D 0.9800 .
C16 H16E 0.9800 .
C16 H16F 0.9800 .
C16A H16A 0.9800 .
C16A H16B 0.9800 .
C16A H16C 0.9800 .
C17 H17D 0.9800 .
C17 H17E 0.9800 .
C17 H17F 0.9800 .
C17A H17A 0.9800 .
C17A H17B 0.9800 .
C17A H17C 0.9800 .
C18 C19 1.187(5) .
C18A C19A 1.190(6) .
C19 C20 1.480(5) .
C19A C20A 1.484(5) .
C20 O2 1.444(4) .
C20 C21 1.521(5) .
C20 C22 1.533(5) .
C20A C22A 1.518(6) .
C20A C21A 1.525(6) .
C21 H21D 0.9800 .
C21 H21E 0.9800 .
C21 H21F 0.9800 .
C21A H21A 0.9800 .
C21A H21B 0.9800 .
C21A H21C 0.9800 .
C22 H22D 0.9800 .
C22 H22E 0.9800 .
C22 H22F 0.9800 .
C22A H22A 0.9800 .
C22A H22B 0.9800 .
C22A H22C 0.9800 .
C23 C26 1.509(8) .
C23 C25 1.526(6) .
C23 C24 1.535(7) .
C23A C25A 1.527(6) .
C23A C26A 1.532(7) .
C23A C24A 1.535(6) .
C24 H24D 0.9800 .
C24 H24E 0.9800 .
C24 H24F 0.9800 .
C24A H24A 0.9800 .
C24A H24B 0.9800 .
C24A H24C 0.9800 .
C25 H25D 0.9800 .
C25 H25E 0.9800 .
C25 H25F 0.9800 .
C25A H25A 0.9800 .
C25A H25B 0.9800 .
C25A H25C 0.9800 .
C26 H26D 0.9800 .
C26 H26E 0.9800 .
C26 H26F 0.9800 .
C26A H26A 0.9800 .
C26A H26B 0.9800 .
C26A H26C 0.9800 .
O1A H1AA 0.8400 .
O2 H2B 0.8400 .

loop_
_geom_hbond_atom_site_label_D
_geom_hbond_atom_site_label_H
_geom_hbond_atom_site_label_A
_geom_hbond_distance_DH
_geom_hbond_distance_HA
_geom_hbond_distance_DA
_geom_hbond_angle_DHA
_geom_hbond_site_symmetry_A
O1 H1 Br1 0.84 2.37 3.214(4) 179.6 2_656
O2A H2A O2 0.84 1.87 2.696(4) 169.3 2_655
N1 H1B O1 0.88 2.08 2.704(5) 127.3 .
N1A H1A O1A 0.88 2.06 2.701(4) 129.0 .
O2 H2B N2A 0.84 2.68 3.407(4) 146.3 2_655

loop_
_geom_torsion_atom_site_label_1
_geom_torsion_atom_site_label_2
_geom_torsion_atom_site_label_3
_geom_torsion_atom_site_label_4
_geom_torsion
_geom_torsion_site_symmetry_1
_geom_torsion_site_symmetry_2
_geom_torsion_site_symmetry_3
_geom_torsion_site_symmetry_4
C8 N2 N3 C9 -9.4(5) . . . .
C8A N2A N3A C9A -2.9(5) . . . .
C7 N1 C1 C2 -61.3(6) . . . .
C7 N1 C1 C6 122.8(5) . . . .
C7A N1A C1A C6A 143.6(4) . . . .
C7A N1A C1A C2A -36.9(6) . . . .
C6 C1 C2 C3 -1.4(6) . . . .
N1 C1 C2 C3 -177.2(4) . . . .
C6A C1A C2A C3A -2.4(6) . . . .
N1A C1A C2A C3A 178.1(4) . . . .
C1 C2 C3 C4 -0.5(6) . . . .
C1 C2 C3 Br1 179.5(3) . . . .
C1A C2A C3A C4A 1.0(6) . . . .
C1A C2A C3A Br1A -179.5(3) . . . .
C2 C3 C4 C5 -0.1(7) . . . .
Br1 C3 C4 C5 180.0(4) . . . .
C2A C3A C4A C5A 1.1(7) . . . .
Br1A C3A C4A C5A -178.4(3) . . . .
C3 C4 C5 C6 2.6(7) . . . .
C3A C4A C5A C6A -1.9(7) . . . .
C2 C1 C6 C5 3.8(7) . . . .
N1 C1 C6 C5 179.7(4) . . . .
C4 C5 C6 C1 -4.4(7) . . . .
C2A C1A C6A C5A 1.6(6) . . . .
N1A C1A C6A C5A -178.8(4) . . . .
C4A C5A C6A C1A 0.5(7) . . . .
C1 N1 C7 C10 -13.1(7) . . . .
C1 N1 C7 C8 166.8(4) . . . .
C1A N1A C7A C8A 146.1(4) . . . .
C1A N1A C7A C10A -35.9(6) . . . .
N3 N2 C8 C7 -3.4(5) . . . .
N3 N2 C8 C15 178.2(3) . . . .
N1 C7 C8 N2 -165.1(4) . . . .
C10 C7 C8 N2 14.8(5) . . . .
N1 C7 C8 C15 13.2(6) . . . .
C10 C7 C8 C15 -166.8(3) . . . .
N3A N2A C8A C7A 2.3(6) . . . .
N3A N2A C8A C15A -173.4(3) . . . .
N1A C7A C8A N2A -179.3(3) . . . .
C10A C7A C8A N2A 2.6(5) . . . .
N1A C7A C8A C15A -4.0(6) . . . .
C10A C7A C8A C15A 177.9(3) . . . .
N2 N3 C9 C10 9.4(5) . . . .
N2 N3 C9 C14 -168.4(3) . . . .
N2A N3A C9A C10A -1.3(6) . . . .
N2A N3A C9A C14A 179.4(3) . . . .
N3 C9 C10 C11 -174.9(3) . . . .
C14 C9 C10 C11 2.8(5) . . . .
N3 C9 C10 C7 3.3(5) . . . .
C14 C9 C10 C7 -179.0(3) . . . .
N1 C7 C10 C9 165.9(4) . . . .
C8 C7 C10 C9 -14.0(5) . . . .
N1 C7 C10 C11 -16.0(7) . . . .
C8 C7 C10 C11 164.1(4) . . . .
N3A C9A C10A C7A 6.0(5) . . . .
C14A C9A C10A C7A -174.8(3) . . . .
N3A C9A C10A C11A -172.2(4) . . . .
C14A C9A C10A C11A 7.0(5) . . . .
N1A C7A C10A C9A 175.6(3) . . . .
C8A C7A C10A C9A -6.3(5) . . . .
N1A C7A C10A C11A -6.3(6) . . . .
C8A C7A C10A C11A 171.8(4) . . . .
C9 C10 C11 C12 -4.3(6) . . . .
C7 C10 C11 C12 177.6(4) . . . .
C9A C10A C11A C12A -6.9(6) . . . .
C7A C10A C11A C12A 175.1(4) . . . .
C10 C11 C12 C13 1.8(6) . . . .
C10 C11 C12 C23 -176.0(4) . . . .
C10A C11A C12A C13A 1.1(6) . . . .
C10A C11A C12A C23A -178.0(4) . . . .
C11 C12 C13 C14 2.2(6) . . . .
C23 C12 C13 C14 -180.0(4) . . . .
C11A C12A C13A C14A 4.5(6) . . . .
C23A C12A C13A C14A -176.3(4) . . . .
C12 C13 C14 C9 -3.6(6) . . . .
C12 C13 C14 C18 173.2(4) . . . .
N3 C9 C14 C13 178.7(3) . . . .
C10 C9 C14 C13 1.0(5) . . . .
N3 C9 C14 C18 1.8(5) . . . .
C10 C9 C14 C18 -175.9(3) . . . .
C12A C13A C14A C9A -4.2(6) . . . .
C12A C13A C14A C18A 175.4(4) . . . .
N3A C9A C14A C13A 177.6(4) . . . .
C10A C9A C14A C13A -1.7(5) . . . .
N3A C9A C14A C18A -2.0(5) . . . .
C10A C9A C14A C18A 178.7(3) . . . .
N2 C8 C15 O1 126.7(4) . . . .
C7 C8 C15 O1 -51.8(5) . . . .
N2 C8 C15 C17 9.8(5) . . . .
C7 C8 C15 C17 -168.7(4) . . . .
N2 C8 C15 C16 -113.5(4) . . . .
C7 C8 C15 C16 68.0(5) . . . .
N2A C8A C15A O1A -143.5(3) . . . .
C7A C8A C15A O1A 40.8(5) . . . .
N2A C8A C15A C17A -21.8(5) . . . .
C7A C8A C15A C17A 162.5(4) . . . .
N2A C8A C15A C16A 101.2(4) . . . .
C7A C8A C15A C16A -74.5(5) . . . .
C13 C14 C18 C19 -125(6) . . . .
C9 C14 C18 C19 52(6) . . . .
C13A C14A C18A C19A -38(11) . . . .
C9A C14A C18A C19A 142(11) . . . .
C14 C18 C19 C20 24(23) . . . .
C14A C18A C19A C20A -114(10) . . . .
C18 C19 C20 O2 -110(19) . . . .
C18 C19 C20 C21 9(19) . . . .
C18 C19 C20 C22 131(19) . . . .
C18A C19A C20A O2A 14(5) . . . .
C18A C19A C20A C22A -105(5) . . . .
C18A C19A C20A C21A 131(5) . . . .
C11 C12 C23 C26 94.9(5) . . . .
C13 C12 C23 C26 -82.8(5) . . . .
C11 C12 C23 C25 -144.7(4) . . . .
C13 C12 C23 C25 37.6(6) . . . .
C11 C12 C23 C24 -25.9(6) . . . .
C13 C12 C23 C24 156.4(5) . . . .
C11A C12A C23A C25A -135.2(4) . . . .
C13A C12A C23A C25A 45.6(5) . . . .
C11A C12A C23A C26A 106.0(5) . . . .
C13A C12A C23A C26A -73.1(5) . . . .
C11A C12A C23A C24A -14.4(6) . . . .
C13A C12A C23A C24A 166.5(4) . . . .
